data_7110828
loop_
_publ_author_name
'Bond, Silas'
'Perlmutter, Patrick'

_publ_section_title
;
 The vitamin C route to the ciguatoxins: enantioselective synthesis of a
 ring F building block
;
_journal_issue 7
_journal_name_full 'Chemical Communications'
_journal_page_first 567
_journal_paper_doi 10.1039/a910163m
_journal_year 2000
_chemical_formula_sum 'C23 H26 O7'
_chemical_formula_weight 414.44
_space_group_IT_number 4
_symmetry_cell_setting monoclinic
_symmetry_space_group_name_Hall 'P 2yb'
_symmetry_space_group_name_H-M 'P 1 21 1'
_atom_sites_solution_hydrogens geom
_atom_sites_solution_primary direct
_atom_sites_solution_secondary difmap
_audit_creation_method SHELXL-97
_cell_angle_alpha 90
_cell_angle_beta 104.750(1)
_cell_angle_gamma 90
_cell_formula_units_Z 2
_cell_length_a 10.1336(2)
_cell_length_b 9.5207(2)
_cell_length_c 11.1957(2)
_cell_measurement_temperature 123(2)
_cell_volume 1044.55(4)
_computing_cell_refinement ' Denzo-SMN (Otwinowski and Major, 1997) '
_computing_data_collection ' Collect (Nonius, 1998) '
_computing_data_reduction ' Denzo-SMN (Otwinowski and Major, 1997) '
_computing_structure_refinement 'SHELXL-97 (Sheldrick, 1997)'
_computing_structure_solution 'SHELXS-97 (Sheldrick, 1990)'
_diffrn_ambient_temperature 123(2)
_diffrn_measured_fraction_theta_full 0.989
_diffrn_measured_fraction_theta_max 0.986
_diffrn_measurement_device_type CCD
_diffrn_radiation_monochromator graphite
_diffrn_radiation_source 'fine-focus sealed tube'
_diffrn_radiation_type MoK\a
_diffrn_radiation_wavelength 0.71073
_diffrn_reflns_av_R_equivalents 0.0228
_diffrn_reflns_av_sigmaI/netI 0.0305
_diffrn_reflns_limit_h_max 13
_diffrn_reflns_limit_h_min -13
_diffrn_reflns_limit_k_max 12
_diffrn_reflns_limit_k_min -12
_diffrn_reflns_limit_l_max 14
_diffrn_reflns_limit_l_min -14
_diffrn_reflns_number 14784
_diffrn_reflns_theta_full 27.50
_diffrn_reflns_theta_max 27.88
_diffrn_reflns_theta_min 2.42
_exptl_absorpt_coefficient_mu 0.097
_exptl_absorpt_correction_T_max 0.985
_exptl_absorpt_correction_T_min 0.973
_exptl_absorpt_correction_type numerical
_exptl_crystal_colour colourless
_exptl_crystal_density_diffrn 1.318
_exptl_crystal_density_method 'not measured'
_exptl_crystal_description tabular
_exptl_crystal_F_000 440
_exptl_crystal_size_max 0.35
_exptl_crystal_size_mid 0.22
_exptl_crystal_size_min 0.20
_refine_diff_density_max 0.296
_refine_diff_density_min -0.274
_refine_diff_density_rms 0.033
_refine_ls_abs_structure_details 'Flack H D (1983), Acta Cryst. A39, 876-881'
_refine_ls_abs_structure_Flack 0.1(6)
_refine_ls_extinction_method none
_refine_ls_goodness_of_fit_ref 1.051
_refine_ls_hydrogen_treatment mixed
_refine_ls_matrix_type full
_refine_ls_number_parameters 271
_refine_ls_number_reflns 4923
_refine_ls_number_restraints 1
_refine_ls_restrained_S_all 1.051
_refine_ls_R_factor_all 0.0366
_refine_ls_R_factor_gt 0.0336
_refine_ls_shift/su_max 0.001
_refine_ls_shift/su_mean 0.000
_refine_ls_structure_factor_coef Fsqd
_refine_ls_weighting_details 'calc w=1/[\s^2^(Fo^2^)+(0.0260P)^2^+0.2562P] where P=(Fo^2^+2Fc^2^)/3'
_refine_ls_weighting_scheme calc
_refine_ls_wR_factor_gt 0.0728
_refine_ls_wR_factor_ref 0.0741
_reflns_number_gt 4641
_reflns_number_total 4923
_reflns_threshold_expression >2sigma(I)
_cod_data_source_file a910163msup1.cif
_cod_data_source_block k53_99
_cod_original_sg_symbol_H-M P2(1)
_cod_database_code 7110828

loop_
_symmetry_equiv_pos_as_xyz
'x, y, z'
'-x, y+1/2, -z'

loop_
_atom_site_label
_atom_site_type_symbol
_atom_site_fract_x
_atom_site_fract_y
_atom_site_fract_z
_atom_site_U_iso_or_equiv
_atom_site_adp_type
_atom_site_occupancy
_atom_site_symmetry_multiplicity
_atom_site_calc_flag
_atom_site_refinement_flags
O1 O 1.11798(10) 0.97974(10) 0.32051(9) 0.0263(2) Uani 1 1 d .
O2 O 1.14136(9) 0.77387(10) 0.42313(9) 0.0231(2) Uani 1 1 d .
O3 O 1.14462(9) 0.66593(11) 0.19855(9) 0.0257(2) Uani 1 1 d .
O4 O 0.91871(8) 0.61507(9) 0.15696(8) 0.01806(18) Uani 1 1 d .
O5 O 0.99760(11) 0.27903(12) 0.06103(10) 0.0327(2) Uani 1 1 d .
O6 O 0.69414(9) 0.45067(10) 0.00881(8) 0.02015(19) Uani 1 1 d .
O7 O 0.59504(10) 0.63404(13) -0.10839(14) 0.0491(4) Uani 1 1 d .
C1 C 1.37443(16) 1.06783(17) 0.47987(13) 0.0308(3) Uani 1 1 d .
H1 H 1.3377 1.1269 0.4111 0.037 Uiso 1 1 calc R
C2 C 1.49399(18) 1.1056(2) 0.56637(15) 0.0413(4) Uani 1 1 d .
H2 H 1.5385 1.1911 0.5570 0.050 Uiso 1 1 calc R
C3 C 1.54824(16) 1.0189(2) 0.66599(15) 0.0397(4) Uani 1 1 d .
H3 H 1.6305 1.0447 0.7241 0.048 Uiso 1 1 calc R
C4 C 1.48333(16) 0.89537(18) 0.68130(14) 0.0333(3) Uani 1 1 d .
H4 H 1.5208 0.8364 0.7500 0.040 Uiso 1 1 calc R
C5 C 1.36333(14) 0.85728(15) 0.59630(12) 0.0231(3) Uani 1 1 d .
H5 H 1.3180 0.7727 0.6072 0.028 Uiso 1 1 calc R
C6 C 1.30931(13) 0.94351(14) 0.49476(11) 0.0187(2) Uani 1 1 d .
C7 C 1.18071(13) 0.90493(14) 0.40222(11) 0.0191(3) Uani 1 1 d .
C8 C 1.01458(13) 0.72414(14) 0.34577(13) 0.0221(3) Uani 1 1 d .
H8 H 0.9441 0.8001 0.3303 0.026 Uiso 1 1 calc R
C9 C 1.03751(13) 0.66979(13) 0.22496(12) 0.0181(2) Uani 1 1 d .
C10 C 0.93093(12) 0.51570(14) 0.06273(11) 0.0183(2) Uani 1 1 d .
H10 H 1.0085 0.5433 0.0275 0.022 Uiso 1 1 calc R
C11 C 0.95560(13) 0.36806(14) 0.11822(12) 0.0212(3) Uani 1 1 d .
C12 C 0.92447(15) 0.33833(15) 0.24135(13) 0.0258(3) Uani 1 1 d .
H12A H 0.8468 0.3973 0.2496 0.031 Uiso 1 1 calc R
H12B H 0.8978 0.2386 0.2445 0.031 Uiso 1 1 calc R
C13 C 1.04715(16) 0.36865(15) 0.34720(13) 0.0281(3) Uani 1 1 d .
H13 H 1.1190 0.3017 0.3613 0.034 Uiso 1 1 calc R
C14 C 1.06585(16) 0.47886(16) 0.42302(13) 0.0288(3) Uani 1 1 d .
H14 H 1.1469 0.4801 0.4882 0.035 Uiso 1 1 calc R
C15 C 0.97096(15) 0.60071(16) 0.41498(13) 0.0278(3) Uani 1 1 d .
H15A H 0.9700 0.6311 0.4993 0.033 Uiso 1 1 calc R
H15B H 0.8773 0.5714 0.3716 0.033 Uiso 1 1 calc R
C16 C 0.79943(13) 0.51079(14) -0.03953(11) 0.0195(2) Uani 1 1 d .
H16 H 0.8135 0.4507 -0.1085 0.023 Uiso 1 1 calc R
C17 C 0.73777(13) 0.65167(15) -0.09208(13) 0.0237(3) Uani 1 1 d .
H17A H 0.7729 0.7292 -0.0337 0.028 Uiso 1 1 calc R
H17B H 0.7591 0.6721 -0.1718 0.028 Uiso 1 1 calc R
C18 C 0.56835(13) 0.49639(14) -0.07063(12) 0.0212(3) Uani 1 1 d .
C19 C 0.52218(17) 0.40086(19) -0.18197(14) 0.0363(4) Uani 1 1 d .
H19A H 0.5147 0.3033 -0.1538 0.044 Uiso 1 1 calc R
H19B H 0.5910 0.4022 -0.2308 0.044 Uiso 1 1 calc R
C20 C 0.38406(18) 0.4480(2) -0.26349(16) 0.0471(5) Uani 1 1 d .
H20A H 0.3946 0.5404 -0.3006 0.056 Uiso 1 1 calc R
H20B H 0.3528 0.3797 -0.3315 0.056 Uiso 1 1 calc R
C21 C 0.27758(16) 0.45949(19) -0.19028(18) 0.0424(4) Uani 1 1 d .
H21A H 0.1916 0.4965 -0.2442 0.051 Uiso 1 1 calc R
H21B H 0.2588 0.3650 -0.1615 0.051 Uiso 1 1 calc R
C22 C 0.32586(16) 0.5555(2) -0.08033(19) 0.0475(5) Uani 1 1 d .
H22A H 0.2569 0.5576 -0.0316 0.057 Uiso 1 1 calc R
H22B H 0.3361 0.6522 -0.1094 0.057 Uiso 1 1 calc R
C23 C 0.46314(14) 0.5050(2) 0.00198(15) 0.0370(4) Uani 1 1 d .
H23A H 0.4944 0.5709 0.0718 0.044 Uiso 1 1 calc R
H23B H 0.4513 0.4114 0.0363 0.044 Uiso 1 1 calc R

loop_
_atom_site_aniso_label
_atom_site_aniso_U_11
_atom_site_aniso_U_22
_atom_site_aniso_U_33
_atom_site_aniso_U_23
_atom_site_aniso_U_13
_atom_site_aniso_U_12
O1 0.0282(5) 0.0252(5) 0.0217(5) 0.0040(4) -0.0008(4) 0.0011(4)
O2 0.0226(4) 0.0186(4) 0.0235(5) 0.0001(4) -0.0022(4) -0.0037(4)
O3 0.0152(4) 0.0338(5) 0.0268(5) 0.0019(4) 0.0033(4) -0.0023(4)
O4 0.0145(4) 0.0182(4) 0.0203(4) -0.0027(3) 0.0022(3) 0.0003(3)
O5 0.0301(5) 0.0299(5) 0.0343(5) -0.0087(5) 0.0013(5) 0.0136(5)
O6 0.0155(4) 0.0219(4) 0.0206(4) 0.0026(4) 0.0002(3) -0.0017(3)
O7 0.0171(5) 0.0290(6) 0.0948(10) 0.0307(7) 0.0022(6) -0.0007(4)
C1 0.0352(8) 0.0326(8) 0.0229(7) 0.0040(6) 0.0044(6) -0.0104(6)
C2 0.0397(9) 0.0476(10) 0.0359(8) -0.0027(8) 0.0083(7) -0.0257(8)
C3 0.0269(7) 0.0559(11) 0.0317(8) -0.0092(8) -0.0011(6) -0.0120(7)
C4 0.0338(8) 0.0366(8) 0.0229(7) -0.0007(6) -0.0052(6) 0.0033(7)
C5 0.0265(7) 0.0220(7) 0.0193(6) -0.0005(5) 0.0033(5) 0.0002(5)
C6 0.0195(6) 0.0209(6) 0.0162(5) -0.0022(5) 0.0053(5) 0.0003(5)
C7 0.0209(6) 0.0198(6) 0.0169(6) -0.0014(5) 0.0054(5) 0.0002(5)
C8 0.0183(6) 0.0217(6) 0.0240(6) -0.0023(5) 0.0014(5) -0.0020(5)
C9 0.0163(6) 0.0153(5) 0.0203(6) 0.0038(5) 0.0002(5) -0.0001(5)
C10 0.0166(6) 0.0202(6) 0.0183(6) -0.0024(5) 0.0051(5) 0.0017(5)
C11 0.0151(6) 0.0210(6) 0.0235(6) -0.0036(5) -0.0022(5) 0.0023(5)
C12 0.0302(7) 0.0193(6) 0.0258(7) 0.0008(5) 0.0034(6) -0.0044(5)
C13 0.0325(7) 0.0228(7) 0.0252(7) 0.0078(5) 0.0004(6) -0.0020(6)
C14 0.0358(8) 0.0289(7) 0.0185(6) 0.0064(5) 0.0013(5) -0.0080(6)
C15 0.0323(7) 0.0303(8) 0.0228(6) -0.0061(6) 0.0110(6) -0.0116(6)
C16 0.0180(6) 0.0219(6) 0.0181(6) -0.0006(5) 0.0037(5) 0.0002(5)
C17 0.0184(6) 0.0251(7) 0.0253(6) 0.0061(5) 0.0014(5) -0.0015(5)
C18 0.0182(6) 0.0170(6) 0.0256(6) 0.0046(5) 0.0005(5) 0.0013(5)
C19 0.0348(8) 0.0396(9) 0.0253(7) -0.0058(7) -0.0090(6) 0.0091(7)
C20 0.0417(10) 0.0485(10) 0.0354(9) 0.0006(8) -0.0188(7) 0.0053(8)
C21 0.0236(7) 0.0313(8) 0.0591(11) 0.0075(8) -0.0136(7) -0.0060(6)
C22 0.0183(7) 0.0558(11) 0.0662(12) -0.0144(10) 0.0066(8) 0.0002(7)
C23 0.0211(7) 0.0534(10) 0.0357(8) -0.0104(8) 0.0054(6) -0.0029(7)

loop_
_atom_type_symbol
_atom_type_description
_atom_type_scat_dispersion_real
_atom_type_scat_dispersion_imag
_atom_type_scat_source
C C 0.0033 0.0016 'International Tables Vol C Tables 4.2.6.8 and 6.1.1.4'
H H 0.0000 0.0000 'International Tables Vol C Tables 4.2.6.8 and 6.1.1.4'
O O 0.0106 0.0060 'International Tables Vol C Tables 4.2.6.8 and 6.1.1.4'

loop_
_geom_angle_atom_site_label_1
_geom_angle_atom_site_label_2
_geom_angle_atom_site_label_3
_geom_angle
C7 O2 C8 117.36(10)
C9 O4 C10 115.66(9)
C18 O6 C16 106.03(9)
C17 O7 C18 109.55(10)
C6 C1 C2 119.57(14)
C3 C2 C1 120.26(15)
C4 C3 C2 120.28(14)
C3 C4 C5 119.99(14)
C4 C5 C6 119.87(13)
C1 C6 C5 120.02(12)
C1 C6 C7 119.08(12)
C5 C6 C7 120.90(12)
O1 C7 O2 123.81(12)
O1 C7 C6 125.54(12)
O2 C7 C6 110.64(11)
O2 C8 C9 109.46(10)
O2 C8 C15 106.08(11)
C9 C8 C15 108.53(11)
O3 C9 O4 125.60(12)
O3 C9 C8 125.76(11)
O4 C9 C8 108.41(10)
O4 C10 C16 110.37(10)
O4 C10 C11 109.88(10)
C16 C10 C11 107.37(10)
O5 C11 C12 122.38(13)
O5 C11 C10 118.29(12)
C12 C11 C10 119.32(11)
C13 C12 C11 110.92(12)
C14 C13 C12 127.24(14)
C13 C14 C15 126.00(13)
C14 C15 C8 111.19(11)
O6 C16 C10 108.79(10)
O6 C16 C17 102.98(10)
C10 C16 C17 117.11(11)
O7 C17 C16 104.37(10)
O7 C18 O6 105.03(10)
O7 C18 C23 109.02(13)
O6 C18 C23 108.98(11)
O7 C18 C19 110.48(13)
O6 C18 C19 111.69(11)
C23 C18 C19 111.42(13)
C18 C19 C20 110.96(14)
C21 C20 C19 111.56(14)
C22 C21 C20 110.89(14)
C21 C22 C23 110.78(15)
C18 C23 C22 110.62(14)

loop_
_geom_bond_atom_site_label_1
_geom_bond_atom_site_label_2
_geom_bond_distance
O1 C7 1.2051(16)
O2 C7 1.3485(16)
O2 C8 1.4346(15)
O3 C9 1.1959(16)
O4 C9 1.3541(15)
O4 C10 1.4456(15)
O5 C11 1.2035(17)
O6 C18 1.4241(15)
O6 C16 1.4328(16)
O7 C17 1.4209(16)
O7 C18 1.4239(17)
C1 C6 1.386(2)
C1 C2 1.392(2)
C2 C3 1.383(3)
C3 C4 1.380(2)
C4 C5 1.388(2)
C5 C6 1.3961(19)
C6 C7 1.4896(17)
C8 C9 1.5203(18)
C8 C15 1.5333(19)
C10 C16 1.5205(17)
C10 C11 1.5314(18)
C11 C12 1.5171(19)
C12 C13 1.5109(19)
C13 C14 1.333(2)
C14 C15 1.495(2)
C16 C17 1.5324(19)
C18 C23 1.498(2)
C18 C19 1.518(2)
C19 C20 1.531(2)
C20 C21 1.516(3)
C21 C22 1.511(3)
C22 C23 1.537(2)
